data_7003564
loop_
_publ_author_name
'Burck, Sebastian'
'Gudat, Dietrich'
'Nieger, Martin'
'Schalley, Christoph A.'
'Weilandt, Torsten'

_publ_section_title
;
 Phosphazene vs.diazaphospholene PN-bond cleavage in spirocyclic
 cyclodiphosphazenes
;
_journal_issue 26
_journal_name_full 'Dalton Transactions'
_journal_page_first 3478
_journal_page_last 3485
_journal_paper_doi 10.1039/b717219b
_journal_year 2008
_chemical_formula_moiety 'C18 H20 N5 P'
_chemical_formula_sum 'C18 H20 N5 P'
_chemical_formula_weight 337.36
_chemical_name_common 2-Azido-1,3-bis(2,6-dimethylphenyl)-1,3,2-diazaphospholene
_chemical_name_systematic
;
2-Azido-1,3-bis(2,6-dimethylphenyl)-1,3,2-diazaphospholene
;
_space_group_IT_number 14
_symmetry_cell_setting monoclinic
_symmetry_space_group_name_Hall '-P 2ybc'
_symmetry_space_group_name_H-M 'P 1 21/c 1'
_atom_sites_solution_hydrogens geom
_atom_sites_solution_primary direct
_atom_sites_solution_secondary difmap
_audit_creation_method SHELXL-97
_cell_angle_alpha 90.00
_cell_angle_beta 90.415(4)
_cell_angle_gamma 90.00
_cell_formula_units_Z 4
_cell_length_a 12.7383(8)
_cell_length_b 10.8003(8)
_cell_length_c 12.8025(6)
_cell_measurement_reflns_used 5135
_cell_measurement_temperature 123(2)
_cell_measurement_theta_max 27.5
_cell_measurement_theta_min 1
_cell_volume 1761.29(19)
_computing_cell_refinement DENZO-SMN
_computing_data_collection Collect
_computing_data_reduction DENZO-SMN
_computing_molecular_graphics XP
_computing_publication_material 'SHELXL-97 (Sheldrick, 1997)'
_computing_structure_refinement 'SHELXL-97 (Sheldrick, 1997)'
_computing_structure_solution 'SHELXS-97 (Sheldrick, 1990)'
_diffrn_ambient_temperature 123(2)
_diffrn_measured_fraction_theta_full 0.995
_diffrn_measured_fraction_theta_max 0.995
_diffrn_measurement_device_type 'Nonius KappaCCD'
_diffrn_measurement_method 'rotation in phi and omega, 2 deg.'
_diffrn_radiation_monochromator graphite
_diffrn_radiation_source 'fine-focus sealed tube'
_diffrn_radiation_type MoK\a
_diffrn_radiation_wavelength 0.71073
_diffrn_reflns_av_R_equivalents 0.0482
_diffrn_reflns_av_sigmaI/netI 0.0374
_diffrn_reflns_limit_h_max 16
_diffrn_reflns_limit_h_min -15
_diffrn_reflns_limit_k_max 13
_diffrn_reflns_limit_k_min -14
_diffrn_reflns_limit_l_max 16
_diffrn_reflns_limit_l_min -16
_diffrn_reflns_number 16649
_diffrn_reflns_theta_full 27.48
_diffrn_reflns_theta_max 27.48
_diffrn_reflns_theta_min 2.93
_exptl_absorpt_coefficient_mu 0.165
_exptl_absorpt_correction_type none
_exptl_crystal_colour colourless
_exptl_crystal_density_diffrn 1.272
_exptl_crystal_density_meas ?
_exptl_crystal_density_method 'not measured'
_exptl_crystal_description blocks
_exptl_crystal_F_000 712
_exptl_crystal_size_max 0.45
_exptl_crystal_size_mid 0.40
_exptl_crystal_size_min 0.35
_refine_diff_density_max 0.212
_refine_diff_density_min -0.318
_refine_diff_density_rms 0.047
_refine_ls_extinction_method none
_refine_ls_goodness_of_fit_ref 1.031
_refine_ls_hydrogen_treatment riding
_refine_ls_matrix_type full
_refine_ls_number_parameters 221
_refine_ls_number_reflns 4028
_refine_ls_number_restraints 0
_refine_ls_restrained_S_all 1.031
_refine_ls_R_factor_all 0.0568
_refine_ls_R_factor_gt 0.0402
_refine_ls_shift/su_max 0.001
_refine_ls_shift/su_mean 0.000
_refine_ls_structure_factor_coef Fsqd
_refine_ls_weighting_details 'calc w=1/[\s^2^(Fo^2^)+(0.0516P)^2^+0.6189P] where P=(Fo^2^+2Fc^2^)/3'
_refine_ls_weighting_scheme calc
_refine_ls_wR_factor_gt 0.0978
_refine_ls_wR_factor_ref 0.1081
_reflns_number_gt 3189
_reflns_number_total 4028
_reflns_threshold_expression >2sigma(I)
_cod_data_source_file b717219b.txt
_cod_data_source_block gudat130_compound_2a
_cod_depositor_comments
;
The following automatic conversions were performed:

'_exptl_crystal_density_meas' value 'none' was changed to '?' - the
value is perceived as not measured.

Automatic conversion script
Id: cif_fix_values 3008 2015-01-20 13:52:24Z robertas 
;
_cod_original_sg_symbol_H-M 'P 21/c'
_cod_database_code 7003564

loop_
_symmetry_equiv_pos_as_xyz
'x, y, z'
'-x, y+1/2, -z+1/2'
'-x, -y, -z'
'x, -y-1/2, z-1/2'

loop_
_atom_site_label
_atom_site_type_symbol
_atom_site_fract_x
_atom_site_fract_y
_atom_site_fract_z
_atom_site_U_iso_or_equiv
_atom_site_adp_type
_atom_site_occupancy
_atom_site_symmetry_multiplicity
_atom_site_calc_flag
_atom_site_refinement_flags
_atom_site_disorder_assembly
_atom_site_disorder_group
P1 P 0.77400(3) 0.70689(4) 0.42106(3) 0.02488(12) Uani 1 1 d . . .
N11 N 0.68400(11) 0.63259(14) 0.32447(10) 0.0318(3) Uani 1 1 d . . .
N12 N 0.72986(11) 0.56467(14) 0.26285(10) 0.0348(3) Uani 1 1 d . . .
N13 N 0.76927(15) 0.50010(18) 0.20517(14) 0.0555(5) Uani 1 1 d . . .
N2 N 0.69586(10) 0.82408(12) 0.45863(9) 0.0249(3) Uani 1 1 d . . .
C3 C 0.63384(12) 0.79355(15) 0.54618(12) 0.0285(3) Uani 1 1 d . . .
H3 H 0.5787 0.8439 0.5722 0.034 Uiso 1 1 calc R . .
C4 C 0.66224(12) 0.68567(15) 0.58753(12) 0.0291(3) Uani 1 1 d . . .
H4 H 0.6299 0.6492 0.6467 0.035 Uiso 1 1 calc R . .
N5 N 0.74632(9) 0.63211(12) 0.53272(9) 0.0251(3) Uani 1 1 d . . .
C6 C 0.68528(11) 0.93756(14) 0.40129(10) 0.0234(3) Uani 1 1 d . . .
C7 C 0.77128(11) 1.01774(15) 0.39518(11) 0.0258(3) Uani 1 1 d . . .
C8 C 0.75999(12) 1.12708(15) 0.33893(12) 0.0293(3) Uani 1 1 d . . .
H8 H 0.8177 1.1824 0.3339 0.035 Uiso 1 1 calc R . .
C9 C 0.66605(12) 1.15662(16) 0.29024(12) 0.0307(3) Uani 1 1 d . . .
H9 H 0.6595 1.2318 0.2522 0.037 Uiso 1 1 calc R . .
C10 C 0.58153(12) 1.07667(16) 0.29697(11) 0.0292(3) Uani 1 1 d . . .
H10 H 0.5172 1.0976 0.2633 0.035 Uiso 1 1 calc R . .
C11 C 0.58935(11) 0.96601(15) 0.35231(11) 0.0257(3) Uani 1 1 d . . .
C12 C 0.49632(13) 0.87969(17) 0.35626(15) 0.0369(4) Uani 1 1 d . . .
H12A H 0.4583 0.8927 0.4216 0.055 Uiso 1 1 calc R . .
H12B H 0.5208 0.7938 0.3529 0.055 Uiso 1 1 calc R . .
H12C H 0.4495 0.8965 0.2969 0.055 Uiso 1 1 calc R . .
C13 C 0.87496(12) 0.98976(17) 0.44727(13) 0.0333(4) Uani 1 1 d . . .
H13A H 0.8627 0.9565 0.5174 0.050 Uiso 1 1 calc R . .
H13B H 0.9165 1.0659 0.4526 0.050 Uiso 1 1 calc R . .
H13C H 0.9132 0.9286 0.4057 0.050 Uiso 1 1 calc R . .
C14 C 0.79806(12) 0.51928(15) 0.56349(11) 0.0274(3) Uani 1 1 d . . .
C15 C 0.89702(13) 0.52856(18) 0.61192(12) 0.0339(4) Uani 1 1 d . . .
C16 C 0.94772(15) 0.4178(2) 0.63766(13) 0.0449(5) Uani 1 1 d . . .
H16 H 1.0148 0.4207 0.6704 0.054 Uiso 1 1 calc R . .
C17 C 0.90275(17) 0.30509(19) 0.61672(14) 0.0477(5) Uani 1 1 d . . .
H17 H 0.9398 0.2312 0.6333 0.057 Uiso 1 1 calc R . .
C18 C 0.80399(16) 0.29797(18) 0.57165(13) 0.0421(4) Uani 1 1 d . . .
H18 H 0.7730 0.2193 0.5592 0.051 Uiso 1 1 calc R . .
C19 C 0.74940(13) 0.40541(16) 0.54424(12) 0.0317(4) Uani 1 1 d . . .
C20 C 0.64034(14) 0.39676(17) 0.49983(14) 0.0393(4) Uani 1 1 d . . .
H20A H 0.6271 0.3119 0.4760 0.059 Uiso 1 1 calc R . .
H20B H 0.6333 0.4539 0.4407 0.059 Uiso 1 1 calc R . .
H20C H 0.5895 0.4188 0.5538 0.059 Uiso 1 1 calc R . .
C21 C 0.94554(15) 0.6517(2) 0.63589(14) 0.0454(5) Uani 1 1 d . . .
H21A H 1.0088 0.6397 0.6787 0.068 Uiso 1 1 calc R . .
H21B H 0.8953 0.7029 0.6742 0.068 Uiso 1 1 calc R . .
H21C H 0.9643 0.6931 0.5705 0.068 Uiso 1 1 calc R . .

loop_
_atom_site_aniso_label
_atom_site_aniso_U_11
_atom_site_aniso_U_22
_atom_site_aniso_U_33
_atom_site_aniso_U_23
_atom_site_aniso_U_13
_atom_site_aniso_U_12
P1 0.0253(2) 0.0273(2) 0.0220(2) 0.00127(15) 0.00155(14) 0.00377(15)
N11 0.0344(7) 0.0377(8) 0.0232(6) -0.0037(6) -0.0018(5) 0.0054(6)
N12 0.0403(8) 0.0366(8) 0.0273(7) -0.0029(6) -0.0024(6) 0.0023(7)
N13 0.0621(11) 0.0575(12) 0.0471(10) -0.0223(8) 0.0027(8) 0.0093(9)
N2 0.0254(6) 0.0257(7) 0.0236(6) 0.0013(5) 0.0026(5) 0.0029(5)
C3 0.0281(8) 0.0309(8) 0.0267(7) -0.0025(6) 0.0067(6) 0.0023(6)
C4 0.0314(8) 0.0331(9) 0.0229(7) -0.0002(6) 0.0061(6) 0.0016(6)
N5 0.0265(6) 0.0273(7) 0.0216(6) 0.0017(5) 0.0009(5) 0.0035(5)
C6 0.0261(7) 0.0240(8) 0.0199(7) -0.0023(5) 0.0009(5) 0.0034(6)
C7 0.0245(7) 0.0299(8) 0.0230(7) -0.0027(6) 0.0003(5) 0.0020(6)
C8 0.0296(8) 0.0289(8) 0.0294(8) 0.0007(6) 0.0038(6) -0.0004(6)
C9 0.0350(8) 0.0306(9) 0.0265(7) 0.0038(6) 0.0022(6) 0.0067(7)
C10 0.0289(8) 0.0346(9) 0.0241(7) -0.0034(6) -0.0030(6) 0.0089(7)
C11 0.0243(7) 0.0279(8) 0.0248(7) -0.0054(6) -0.0007(5) 0.0026(6)
C12 0.0267(8) 0.0341(10) 0.0498(10) -0.0027(8) -0.0095(7) -0.0009(7)
C13 0.0248(8) 0.0385(10) 0.0364(9) 0.0002(7) -0.0052(6) -0.0003(7)
C14 0.0310(8) 0.0326(9) 0.0186(7) 0.0026(6) 0.0010(6) 0.0062(6)
C15 0.0300(8) 0.0509(11) 0.0210(7) 0.0035(7) 0.0005(6) 0.0060(7)
C16 0.0375(9) 0.0688(15) 0.0284(8) 0.0083(9) 0.0022(7) 0.0224(9)
C17 0.0626(13) 0.0490(12) 0.0318(9) 0.0101(8) 0.0090(8) 0.0316(10)
C18 0.0642(12) 0.0334(10) 0.0289(9) 0.0031(7) 0.0097(8) 0.0116(9)
C19 0.0423(9) 0.0306(9) 0.0222(7) 0.0012(6) 0.0037(6) 0.0045(7)
C20 0.0470(10) 0.0352(10) 0.0356(9) 0.0003(7) -0.0022(7) -0.0086(8)
C21 0.0357(9) 0.0665(14) 0.0337(9) -0.0007(9) -0.0071(7) -0.0073(9)

loop_
_atom_type_symbol
_atom_type_description
_atom_type_scat_dispersion_real
_atom_type_scat_dispersion_imag
_atom_type_scat_source
C C 0.0033 0.0016 'International Tables Vol C Tables 4.2.6.8 and 6.1.1.4'
H H 0.0000 0.0000 'International Tables Vol C Tables 4.2.6.8 and 6.1.1.4'
N N 0.0061 0.0033 'International Tables Vol C Tables 4.2.6.8 and 6.1.1.4'
P P 0.1023 0.0942 'International Tables Vol C Tables 4.2.6.8 and 6.1.1.4'

loop_
_geom_angle_atom_site_label_1
_geom_angle_atom_site_label_2
_geom_angle_atom_site_label_3
_geom_angle
_geom_angle_site_symmetry_1
_geom_angle_site_symmetry_3
_geom_angle_publ_flag
N5 P1 N2 89.44(6) . . ?
N5 P1 N11 103.04(6) . . ?
N2 P1 N11 98.71(6) . . ?
N12 N11 P1 112.99(11) . . ?
N13 N12 N11 177.80(19) . . ?
C3 N2 C6 123.61(12) . . ?
C3 N2 P1 112.71(10) . . ?
C6 N2 P1 123.37(9) . . ?
C4 C3 N2 111.59(13) . . ?
C4 C3 H3 124.2 . . ?
N2 C3 H3 124.2 . . ?
C3 C4 N5 111.55(13) . . ?
C3 C4 H4 124.2 . . ?
N5 C4 H4 124.2 . . ?
C4 N5 C14 124.03(12) . . ?
C4 N5 P1 113.02(10) . . ?
C14 N5 P1 122.76(10) . . ?
C7 C6 C11 121.27(14) . . ?
C7 C6 N2 119.13(13) . . ?
C11 C6 N2 119.60(13) . . ?
C8 C7 C6 118.47(14) . . ?
C8 C7 C13 119.14(14) . . ?
C6 C7 C13 122.39(14) . . ?
C9 C8 C7 121.04(15) . . ?
C9 C8 H8 119.5 . . ?
C7 C8 H8 119.5 . . ?
C8 C9 C10 119.96(15) . . ?
C8 C9 H9 120.0 . . ?
C10 C9 H9 120.0 . . ?
C9 C10 C11 120.97(14) . . ?
C9 C10 H10 119.5 . . ?
C11 C10 H10 119.5 . . ?
C10 C11 C6 118.29(14) . . ?
C10 C11 C12 119.61(14) . . ?
C6 C11 C12 122.09(14) . . ?
C11 C12 H12A 109.5 . . ?
C11 C12 H12B 109.5 . . ?
H12A C12 H12B 109.5 . . ?
C11 C12 H12C 109.5 . . ?
H12A C12 H12C 109.5 . . ?
H12B C12 H12C 109.5 . . ?
C7 C13 H13A 109.5 . . ?
C7 C13 H13B 109.5 . . ?
H13A C13 H13B 109.5 . . ?
C7 C13 H13C 109.5 . . ?
H13A C13 H13C 109.5 . . ?
H13B C13 H13C 109.5 . . ?
C19 C14 C15 122.41(15) . . ?
C19 C14 N5 119.67(14) . . ?
C15 C14 N5 117.93(15) . . ?
C16 C15 C14 117.05(17) . . ?
C16 C15 C21 121.50(16) . . ?
C14 C15 C21 121.45(16) . . ?
C17 C16 C15 121.47(17) . . ?
C17 C16 H16 119.3 . . ?
C15 C16 H16 119.3 . . ?
C16 C17 C18 120.57(17) . . ?
C16 C17 H17 119.7 . . ?
C18 C17 H17 119.7 . . ?
C17 C18 C19 120.59(19) . . ?
C17 C18 H18 119.7 . . ?
C19 C18 H18 119.7 . . ?
C18 C19 C14 117.85(16) . . ?
C18 C19 C20 120.11(17) . . ?
C14 C19 C20 121.99(15) . . ?
C19 C20 H20A 109.5 . . ?
C19 C20 H20B 109.5 . . ?
H20A C20 H20B 109.5 . . ?
C19 C20 H20C 109.5 . . ?
H20A C20 H20C 109.5 . . ?
H20B C20 H20C 109.5 . . ?
C15 C21 H21A 109.5 . . ?
C15 C21 H21B 109.5 . . ?
H21A C21 H21B 109.5 . . ?
C15 C21 H21C 109.5 . . ?
H21A C21 H21C 109.5 . . ?
H21B C21 H21C 109.5 . . ?

loop_
_geom_bond_atom_site_label_1
_geom_bond_atom_site_label_2
_geom_bond_distance
_geom_bond_site_symmetry_2
_geom_bond_publ_flag
P1 N5 1.6815(12) . ?
P1 N2 1.6826(13) . ?
P1 N11 1.8620(14) . ?
N11 N12 1.2282(19) . ?
N12 N13 1.135(2) . ?
N2 C3 1.4150(19) . ?
N2 C6 1.4345(19) . ?
C3 C4 1.329(2) . ?
C3 H3 0.9500 . ?
C4 N5 1.4089(19) . ?
C4 H4 0.9500 . ?
N5 C14 1.439(2) . ?
C6 C7 1.399(2) . ?
C6 C11 1.403(2) . ?
C7 C8 1.390(2) . ?
C7 C13 1.506(2) . ?
C8 C9 1.383(2) . ?
C8 H8 0.9500 . ?
C9 C10 1.383(2) . ?
C9 H9 0.9500 . ?
C10 C11 1.393(2) . ?
C10 H10 0.9500 . ?
C11 C12 1.509(2) . ?
C12 H12A 0.9800 . ?
C12 H12B 0.9800 . ?
C12 H12C 0.9800 . ?
C13 H13A 0.9800 . ?
C13 H13B 0.9800 . ?
C13 H13C 0.9800 . ?
C14 C19 1.398(2) . ?
C14 C15 1.404(2) . ?
C15 C16 1.398(3) . ?
C15 C21 1.497(3) . ?
C16 C17 1.371(3) . ?
C16 H16 0.9500 . ?
C17 C18 1.382(3) . ?
C17 H17 0.9500 . ?
C18 C19 1.396(2) . ?
C18 H18 0.9500 . ?
C19 C20 1.500(2) . ?
C20 H20A 0.9800 . ?
C20 H20B 0.9800 . ?
C20 H20C 0.9800 . ?
C21 H21A 0.9800 . ?
C21 H21B 0.9800 . ?
C21 H21C 0.9800 . ?

loop_
_geom_torsion_atom_site_label_1
_geom_torsion_atom_site_label_2
_geom_torsion_atom_site_label_3
_geom_torsion_atom_site_label_4
_geom_torsion
_geom_torsion_site_symmetry_1
_geom_torsion_site_symmetry_2
_geom_torsion_site_symmetry_3
_geom_torsion_site_symmetry_4
_geom_torsion_publ_flag
N5 P1 N11 N12 -107.84(12) . . . . ?
N2 P1 N11 N12 160.71(12) . . . . ?
P1 N11 N12 N13 161(5) . . . . ?
N5 P1 N2 C3 -11.69(11) . . . . ?
N11 P1 N2 C3 91.42(11) . . . . ?
N5 P1 N2 C6 174.55(12) . . . . ?
N11 P1 N2 C6 -82.35(12) . . . . ?
C6 N2 C3 C4 -177.43(14) . . . . ?
P1 N2 C3 C4 8.83(17) . . . . ?
N2 C3 C4 N5 0.14(19) . . . . ?
C3 C4 N5 C14 175.87(14) . . . . ?
C3 C4 N5 P1 -9.08(17) . . . . ?
N2 P1 N5 C4 11.82(11) . . . . ?
N11 P1 N5 C4 -86.99(11) . . . . ?
N2 P1 N5 C14 -173.06(12) . . . . ?
N11 P1 N5 C14 88.13(13) . . . . ?
C3 N2 C6 C7 119.75(16) . . . . ?
P1 N2 C6 C7 -67.16(17) . . . . ?
C3 N2 C6 C11 -60.38(19) . . . . ?
P1 N2 C6 C11 112.71(13) . . . . ?
C11 C6 C7 C8 -0.2(2) . . . . ?
N2 C6 C7 C8 179.70(13) . . . . ?
C11 C6 C7 C13 179.78(14) . . . . ?
N2 C6 C7 C13 -0.4(2) . . . . ?
C6 C7 C8 C9 0.2(2) . . . . ?
C13 C7 C8 C9 -179.75(14) . . . . ?
C7 C8 C9 C10 -0.1(2) . . . . ?
C8 C9 C10 C11 0.0(2) . . . . ?
C9 C10 C11 C6 0.0(2) . . . . ?
C9 C10 C11 C12 -178.76(14) . . . . ?
C7 C6 C11 C10 0.0(2) . . . . ?
N2 C6 C11 C10 -179.82(13) . . . . ?
C7 C6 C11 C12 178.82(14) . . . . ?
N2 C6 C11 C12 -1.0(2) . . . . ?
C4 N5 C14 C19 76.70(19) . . . . ?
P1 N5 C14 C19 -97.88(15) . . . . ?
C4 N5 C14 C15 -103.57(17) . . . . ?
P1 N5 C14 C15 81.84(16) . . . . ?
C19 C14 C15 C16 2.1(2) . . . . ?
N5 C14 C15 C16 -177.66(13) . . . . ?
C19 C14 C15 C21 -177.33(15) . . . . ?
N5 C14 C15 C21 2.9(2) . . . . ?
C14 C15 C16 C17 -0.1(2) . . . . ?
C21 C15 C16 C17 179.28(16) . . . . ?
C15 C16 C17 C18 -1.7(3) . . . . ?
C16 C17 C18 C19 1.6(3) . . . . ?
C17 C18 C19 C14 0.3(2) . . . . ?
C17 C18 C19 C20 -177.25(15) . . . . ?
C15 C14 C19 C18 -2.1(2) . . . . ?
N5 C14 C19 C18 177.58(13) . . . . ?
C15 C14 C19 C20 175.32(14) . . . . ?
N5 C14 C19 C20 -5.0(2) . . . . ?

loop_
_cod_related_entry_id
_cod_related_entry_database
_cod_related_entry_code
1 ChemSpider 29330081
